data_7125109
loop_
_publ_author_name
'M\"adl, Eric'
'Peresypkina, Eugenia'
'Timoshkin, Alexey Y.'
'Scheer, Manfred'

_publ_section_title
;
 Triple-decker sandwich complexes with a bent cyclo-P<sub>5</sub>
 middle-deck.
;
_journal_issue 83
_journal_name_full 'Chemical communications (Cambridge, England)'
_journal_page_first 12298
_journal_page_last 12301
_journal_paper_doi 10.1039/c6cc06883a
_journal_volume 52
_journal_year 2016
_chemical_formula_moiety 'C29 H50 Fe2 N P5'
_chemical_formula_sum 'C29 H50 Fe2 N P5'
_chemical_formula_weight 679.25
_space_group_crystal_system monoclinic
_space_group_IT_number 14
_space_group_name_Hall '-P 2ybc'
_space_group_name_H-M_alt 'P 1 21/c 1'
_atom_sites_solution_hydrogens geom
_atom_sites_solution_primary direct
_audit_creation_date 2015-02-11
_audit_creation_method
;
Olex2 1.2-beta
(compiled 2015.01.26 svn.r3150 for OlexSys, GUI svn.r4998)
;
_audit_update_record
;
2016-08-12 deposited with the CCDC.
2016-09-15 downloaded from the CCDC.
;
_cell_angle_alpha 90
_cell_angle_beta 114.972(2)
_cell_angle_gamma 90
_cell_formula_units_Z 4
_cell_length_a 17.2557(3)
_cell_length_b 12.4359(2)
_cell_length_c 16.6796(3)
_cell_measurement_reflns_used 8171
_cell_measurement_temperature 122.99(10)
_cell_measurement_theta_max 32.3439
_cell_measurement_theta_min 2.8433
_cell_volume 3244.67(11)
_computing_cell_refinement
;
CrysAlisPro, Agilent Technologies,
Version 1.171.36.21 (release 14-08-2012 CrysAlis171 .NET)
(compiled Sep 14 2012,17:21:16)
;
_computing_data_collection
;
CrysAlisPro, Agilent Technologies,
Version 1.171.36.21 (release 14-08-2012 CrysAlis171 .NET)
(compiled Sep 14 2012,17:21:16)
;
_computing_data_reduction
;
CrysAlisPro, Agilent Technologies,
Version 1.171.36.21 (release 14-08-2012 CrysAlis171 .NET)
(compiled Sep 14 2012,17:21:16)
;
_computing_molecular_graphics 'Olex2 (Dolomanov et al., 2009)'
_computing_publication_material 'Olex2 (Dolomanov et al., 2009)'
_computing_structure_refinement 'ShelXL (Sheldrick, 2008)'
_computing_structure_solution 'ShelXT (Sheldrick, 2015)'
_diffrn_ambient_temperature 122.99(10)
_diffrn_detector_area_resol_mean 15.9702
_diffrn_measured_fraction_theta_full 0.996
_diffrn_measured_fraction_theta_max 0.901
_diffrn_measurement_details
;
#__ type_ start__ end____ width___ exp.time_
  1 omega    1.00   91.00   0.2500  100.0000
omega____ theta____ kappa____ phi______ frames
    -       26.0384   77.0000   60.0000 360

#__ type_ start__ end____ width___ exp.time_
  2 omega   52.00   88.00   0.2500  100.0000
omega____ theta____ kappa____ phi______ frames
    -       26.0384   57.0000 -180.0000 144

#__ type_ start__ end____ width___ exp.time_
  3 omega  -43.00   45.00   0.2500  100.0000
omega____ theta____ kappa____ phi______ frames
    -       26.0384  -57.0000  -60.0000 352

#__ type_ start__ end____ width___ exp.time_
  4 omega    1.00   38.00   0.2500  100.0000
omega____ theta____ kappa____ phi______ frames
    -       26.0384   38.0000  -30.0000 148
;
_diffrn_measurement_device_type 'SuperNova, Single source at offset), Eos'
_diffrn_measurement_method '\w scans'
_diffrn_orient_matrix_UB_11 -0.0007143000
_diffrn_orient_matrix_UB_12 0.0549304000
_diffrn_orient_matrix_UB_13 -0.0113179000
_diffrn_orient_matrix_UB_21 0.0347903000
_diffrn_orient_matrix_UB_22 0.0108844000
_diffrn_orient_matrix_UB_23 0.0406386000
_diffrn_orient_matrix_UB_31 0.0314459000
_diffrn_orient_matrix_UB_32 -0.0108123000
_diffrn_orient_matrix_UB_33 -0.0166598000
_diffrn_radiation_monochromator mirror
_diffrn_radiation_type MoK\a
_diffrn_radiation_wavelength 0.71073
_diffrn_reflns_av_R_equivalents 0.0283
_diffrn_reflns_av_unetI/netI 0.0720
_diffrn_reflns_Laue_measured_fraction_full 0.996
_diffrn_reflns_Laue_measured_fraction_max 0.901
_diffrn_reflns_limit_h_max 24
_diffrn_reflns_limit_h_min -25
_diffrn_reflns_limit_k_max 14
_diffrn_reflns_limit_k_min -17
_diffrn_reflns_limit_l_max 20
_diffrn_reflns_limit_l_min -25
_diffrn_reflns_number 20562
_diffrn_reflns_point_group_measured_fraction_full 0.996
_diffrn_reflns_point_group_measured_fraction_max 0.901
_diffrn_reflns_theta_full 25.242
_diffrn_reflns_theta_max 32.417
_diffrn_reflns_theta_min 2.849
_diffrn_source 'SuperNova (Mo) X-ray Source'
_exptl_absorpt_coefficient_mu 1.161
_exptl_absorpt_correction_T_max 0.958
_exptl_absorpt_correction_T_min 0.914
_exptl_absorpt_correction_type analytical
_exptl_absorpt_process_details
;
CrysAlisPro, Agilent Technologies,
Version 1.171.36.21 (release 14-08-2012 CrysAlis171 .NET)
(compiled Sep 14 2012,17:21:16)
Analytical numeric absorption correction using a multifaceted crystal
			model based on expressions derived by R.C. Clark & J.S. Reid.
(Clark, R. C. & Reid, J. S. (1995). Acta Cryst. A51, 887-897)
;
_exptl_crystal_colour 'dark green'
_exptl_crystal_colour_modifier dark
_exptl_crystal_colour_primary green
_exptl_crystal_density_diffrn 1.390
_exptl_crystal_description trapezoid
_exptl_crystal_F_000 1432
_exptl_crystal_size_max 0.1021
_exptl_crystal_size_mid 0.0655
_exptl_crystal_size_min 0.046
_refine_diff_density_max 0.465
_refine_diff_density_min -0.292
_refine_diff_density_rms 0.068
_refine_ls_extinction_method none
_refine_ls_goodness_of_fit_ref 0.835
_refine_ls_hydrogen_treatment constr
_refine_ls_matrix_type full
_refine_ls_number_parameters 350
_refine_ls_number_reflns 10520
_refine_ls_number_restraints 0
_refine_ls_restrained_S_all 0.835
_refine_ls_R_factor_all 0.0532
_refine_ls_R_factor_gt 0.0301
_refine_ls_shift/su_max 0.001
_refine_ls_shift/su_mean 0.000
_refine_ls_structure_factor_coef Fsqd
_refine_ls_weighting_details 'w=1/[\s^2^(Fo^2^)+(0.0232P)^2^] where P=(Fo^2^+2Fc^2^)/3'
_refine_ls_weighting_scheme calc
_refine_ls_wR_factor_gt 0.0588
_refine_ls_wR_factor_ref 0.0612
_reflns_Friedel_coverage 0.000
_reflns_number_gt 6944
_reflns_number_total 10520
_reflns_threshold_expression 'I > 2\s(I)'
_cod_data_source_file c6cc06883a2.cif
_cod_data_source_block 1abs
_cod_database_code 7125109
_shelxl_version_number 2014/6
_chemical_oxdiff_formula 'C29 H50 Fe2 P5 N1'
_shelx_space_group_comment
;
The symmetry employed for this shelxl refinement is uniquely defined
by the following loop, which should always be used as a source of
symmetry information in preference to the above space-group names.
They are only intended as comments.
;
_reflns_odcompleteness_completeness 99.11
_reflns_odcompleteness_iscentric 1
_reflns_odcompleteness_theta 30.44
_olex2_refinement_description
;
1. Fixed Uiso
 At 1.2 times of:
  All C(H) groups
 At 1.5 times of:
  All C(H,H,H) groups
2.a Aromatic/amide H refined with riding coordinates:
 C14(H14), C11(H11)
2.b Idealised Me refined as rotating group:
 C27(H27A,H27B,H27C), C26(H26A,H26B,H26C), C22(H22A,H22B,H22C), C25(H25A,H25B,
 H25C), C23(H23A,H23B,H23C), C18(H18A,H18B,H18C), C17(H17A,H17B,H17C), C21(H21A,
 H21B,H21C), C29(H29A,H29B,H29C), C19(H19A,H19B,H19C), C28(H28A,H28B,H28C),
 C10(H10A,H10B,H10C), C8(H8A,H8B,H8C), C7(H7A,H7B,H7C), C6(H6A,H6B,H6C), C9(H9A,
 H9B,H9C)
;
_olex2_submission_special_instructions 'No special instructions were received'

loop_
_space_group_symop_operation_xyz
'x, y, z'
'-x, y+1/2, -z+1/2'
'-x, -y, -z'
'x, -y-1/2, z-1/2'

loop_
_atom_site_label
_atom_site_type_symbol
_atom_site_fract_x
_atom_site_fract_y
_atom_site_fract_z
_atom_site_U_iso_or_equiv
_atom_site_adp_type
_atom_site_occupancy
_atom_site_site_symmetry_order
_atom_site_calc_flag
_atom_site_refinement_flags_posn
Fe01 Fe 0.29198(2) 0.57010(2) 0.52994(2) 0.01304(5) Uani 1 1 d .
Fe02 Fe 0.18928(2) 0.37141(2) 0.38112(2) 0.01495(5) Uani 1 1 d .
P5 P 0.17329(3) 0.49193(3) 0.50292(3) 0.01695(9) Uani 1 1 d .
P3 P 0.32736(3) 0.44486(3) 0.44735(3) 0.01819(9) Uani 1 1 d .
P4 P 0.28558(3) 0.37209(3) 0.53612(3) 0.01883(9) Uani 1 1 d .
P2 P 0.21225(3) 0.56356(3) 0.37449(3) 0.01757(9) Uani 1 1 d .
P1 P 0.08977(3) 0.50302(4) 0.36859(3) 0.02083(10) Uani 1 1 d .
N1 N 0.12460(9) 0.45794(11) 0.56781(10) 0.0218(3) Uani 1 1 d .
C14 C 0.41260(9) 0.64666(12) 0.57522(10) 0.0144(3) Uani 1 1 d .
H14 H 0.4561 0.6276 0.5590 0.017 Uiso 1 1 calc R
C13 C 0.34596(10) 0.72310(12) 0.52801(10) 0.0146(3) Uani 1 1 d .
C12 C 0.29141(9) 0.72794(12) 0.57524(10) 0.0143(3) Uani 1 1 d .
C11 C 0.32820(9) 0.65402(12) 0.64805(10) 0.0145(3) Uani 1 1 d .
H11 H 0.3060 0.6403 0.6890 0.017 Uiso 1 1 calc R
C15 C 0.40315(10) 0.60468(13) 0.64909(10) 0.0151(3) Uani 1 1 d .
C24 C 0.35477(10) 0.79091(13) 0.45506(10) 0.0165(3) Uani 1 1 d .
C2 C 0.08793(11) 0.27296(13) 0.29563(11) 0.0211(4) Uani 1 1 d .
C27 C 0.39269(11) 0.72313(13) 0.40271(11) 0.0215(4) Uani 1 1 d .
H27A H 0.4492 0.6999 0.4417 0.032 Uiso 1 1 calc GR
H27B H 0.3953 0.7659 0.3560 0.032 Uiso 1 1 calc GR
H27C H 0.3571 0.6614 0.3779 0.032 Uiso 1 1 calc GR
C26 C 0.27317(10) 0.84352(13) 0.38687(10) 0.0191(3) Uani 1 1 d .
H26A H 0.2310 0.7891 0.3583 0.029 Uiso 1 1 calc GR
H26B H 0.2860 0.8807 0.3435 0.029 Uiso 1 1 calc GR
H26C H 0.2515 0.8937 0.4161 0.029 Uiso 1 1 calc GR
C1 C 0.15055(11) 0.20943(13) 0.36194(12) 0.0219(4) Uani 1 1 d .
C5 C 0.23020(11) 0.22290(13) 0.35500(12) 0.0221(4) Uani 1 1 d .
C22 C 0.13830(10) 0.79445(13) 0.47833(11) 0.0213(4) Uani 1 1 d .
H22A H 0.1545 0.8116 0.4314 0.032 Uiso 1 1 calc GR
H22B H 0.0955 0.8443 0.4776 0.032 Uiso 1 1 calc GR
H22C H 0.1157 0.7227 0.4703 0.032 Uiso 1 1 calc GR
C4 C 0.21531(11) 0.29704(13) 0.28376(11) 0.0216(4) Uani 1 1 d .
C20 C 0.21696(10) 0.80200(13) 0.56746(10) 0.0162(3) Uani 1 1 d .
C25 C 0.42017(11) 0.88089(13) 0.50226(11) 0.0224(4) Uani 1 1 d .
H25A H 0.3984 0.9258 0.5349 0.034 Uiso 1 1 calc GR
H25B H 0.4294 0.9235 0.4591 0.034 Uiso 1 1 calc GR
H25C H 0.4733 0.8492 0.5421 0.034 Uiso 1 1 calc GR
C16 C 0.46563(10) 0.53361(13) 0.72136(10) 0.0189(3) Uani 1 1 d .
C3 C 0.12811(11) 0.32881(13) 0.24776(11) 0.0213(4) Uani 1 1 d .
C23 C 0.25020(11) 0.91819(13) 0.58685(11) 0.0221(4) Uani 1 1 d .
H23A H 0.2961 0.9219 0.6450 0.033 Uiso 1 1 calc GR
H23B H 0.2047 0.9649 0.5836 0.033 Uiso 1 1 calc GR
H23C H 0.2706 0.9402 0.5440 0.033 Uiso 1 1 calc GR
C18 C 0.51393(11) 0.45903(14) 0.68471(11) 0.0253(4) Uani 1 1 d .
H18A H 0.4738 0.4144 0.6391 0.038 Uiso 1 1 calc GR
H18B H 0.5527 0.4146 0.7315 0.038 Uiso 1 1 calc GR
H18C H 0.5455 0.5015 0.6606 0.038 Uiso 1 1 calc GR
C17 C 0.53004(10) 0.60905(14) 0.79152(11) 0.0244(4) Uani 1 1 d .
H17A H 0.5574 0.6538 0.7642 0.037 Uiso 1 1 calc GR
H17B H 0.5723 0.5668 0.8374 0.037 Uiso 1 1 calc GR
H17C H 0.5004 0.6534 0.8166 0.037 Uiso 1 1 calc GR
C21 C 0.18511(11) 0.77259(14) 0.63846(11) 0.0244(4) Uani 1 1 d .
H21A H 0.1663 0.6991 0.6308 0.037 Uiso 1 1 calc GR
H21B H 0.1384 0.8187 0.6325 0.037 Uiso 1 1 calc GR
H21C H 0.2309 0.7816 0.6962 0.037 Uiso 1 1 calc GR
C29 C 0.05534(11) 0.37833(14) 0.53327(13) 0.0312(4) Uani 1 1 d .
H29A H 0.0182 0.3956 0.4731 0.047 Uiso 1 1 calc GR
H29B H 0.0234 0.3794 0.5684 0.047 Uiso 1 1 calc GR
H29C H 0.0792 0.3080 0.5357 0.047 Uiso 1 1 calc GR
C19 C 0.42035(11) 0.46523(14) 0.76533(11) 0.0254(4) Uani 1 1 d .
H19A H 0.3932 0.5116 0.7918 0.038 Uiso 1 1 calc GR
H19B H 0.4615 0.4206 0.8101 0.038 Uiso 1 1 calc GR
H19C H 0.3781 0.4207 0.7216 0.038 Uiso 1 1 calc GR
C28 C 0.17435(12) 0.44985(15) 0.66332(12) 0.0305(4) Uani 1 1 d .
H28A H 0.1963 0.3781 0.6783 0.046 Uiso 1 1 calc GR
H28B H 0.1384 0.4663 0.6927 0.046 Uiso 1 1 calc GR
H28C H 0.2211 0.4999 0.6818 0.046 Uiso 1 1 calc GR
C10 C 0.31187(12) 0.16587(14) 0.40824(13) 0.0325(5) Uani 1 1 d .
H10A H 0.3592 0.2126 0.4174 0.049 Uiso 1 1 calc GR
H10B H 0.3158 0.1026 0.3772 0.049 Uiso 1 1 calc GR
H10C H 0.3133 0.1457 0.4644 0.049 Uiso 1 1 calc GR
C8 C 0.08538(12) 0.40403(15) 0.17113(11) 0.0317(5) Uani 1 1 d .
H8A H 0.0335 0.4309 0.1717 0.048 Uiso 1 1 calc GR
H8B H 0.0724 0.3662 0.1168 0.048 Uiso 1 1 calc GR
H8C H 0.1230 0.4631 0.1760 0.048 Uiso 1 1 calc GR
C7 C -0.00588(11) 0.27376(15) 0.27377(13) 0.0304(4) Uani 1 1 d .
H7A H -0.0137 0.2655 0.3271 0.046 Uiso 1 1 calc GR
H7B H -0.0335 0.2156 0.2342 0.046 Uiso 1 1 calc GR
H7C H -0.0304 0.3408 0.2461 0.046 Uiso 1 1 calc GR
C6 C 0.13581(13) 0.13412(14) 0.42448(13) 0.0347(5) Uani 1 1 d .
H6A H 0.1833 0.1381 0.4816 0.052 Uiso 1 1 calc GR
H6B H 0.1304 0.0620 0.4023 0.052 Uiso 1 1 calc GR
H6C H 0.0843 0.1542 0.4295 0.052 Uiso 1 1 calc GR
C9 C 0.28006(12) 0.33032(16) 0.25021(12) 0.0316(5) Uani 1 1 d .
H9A H 0.2731 0.4053 0.2352 0.047 Uiso 1 1 calc GR
H9B H 0.2719 0.2888 0.1987 0.047 Uiso 1 1 calc GR
H9C H 0.3366 0.3181 0.2953 0.047 Uiso 1 1 calc GR

loop_
_atom_site_aniso_label
_atom_site_aniso_U_11
_atom_site_aniso_U_22
_atom_site_aniso_U_33
_atom_site_aniso_U_23
_atom_site_aniso_U_13
_atom_site_aniso_U_12
Fe01 0.01302(10) 0.01395(12) 0.01163(11) 0.00015(9) 0.00469(9) -0.00043(9)
Fe02 0.01687(11) 0.01253(12) 0.01581(11) -0.00125(10) 0.00723(9) -0.00143(9)
P5 0.0145(2) 0.0153(2) 0.0207(2) 0.00254(18) 0.00705(17) 0.00008(17)
P3 0.0190(2) 0.0177(2) 0.0187(2) -0.00343(18) 0.00880(18) -0.00175(17)
P4 0.0222(2) 0.0153(2) 0.0169(2) 0.00234(18) 0.00623(18) 0.00336(18)
P2 0.0224(2) 0.0146(2) 0.0127(2) 0.00001(17) 0.00452(17) -0.00289(17)
P1 0.0156(2) 0.0196(2) 0.0218(2) -0.00373(19) 0.00261(18) 0.00076(17)
N1 0.0195(7) 0.0207(8) 0.0280(8) 0.0042(6) 0.0127(6) -0.0005(6)
C14 0.0119(7) 0.0171(8) 0.0149(7) -0.0038(6) 0.0063(6) -0.0008(6)
C13 0.0158(7) 0.0145(8) 0.0131(7) -0.0023(6) 0.0056(6) -0.0030(6)
C12 0.0129(7) 0.0164(8) 0.0125(7) -0.0020(6) 0.0041(6) -0.0016(6)
C11 0.0130(7) 0.0203(9) 0.0105(7) -0.0012(6) 0.0052(6) -0.0006(6)
C15 0.0150(7) 0.0174(8) 0.0113(7) -0.0029(6) 0.0040(6) -0.0004(6)
C24 0.0203(8) 0.0165(8) 0.0144(8) -0.0009(7) 0.0089(7) -0.0037(6)
C2 0.0262(9) 0.0160(9) 0.0226(9) -0.0084(7) 0.0117(7) -0.0078(7)
C27 0.0271(9) 0.0224(9) 0.0202(9) 0.0004(7) 0.0150(7) -0.0025(7)
C26 0.0239(8) 0.0178(9) 0.0151(8) 0.0013(7) 0.0078(7) -0.0007(7)
C1 0.0294(9) 0.0127(8) 0.0263(9) -0.0047(7) 0.0145(8) -0.0058(7)
C5 0.0269(9) 0.0135(9) 0.0274(9) -0.0074(7) 0.0128(8) -0.0017(7)
C22 0.0164(8) 0.0199(9) 0.0245(9) 0.0005(7) 0.0057(7) 0.0027(7)
C4 0.0285(9) 0.0176(9) 0.0227(9) -0.0089(7) 0.0147(8) -0.0067(7)
C20 0.0163(8) 0.0170(8) 0.0149(8) 0.0013(7) 0.0062(6) 0.0030(6)
C25 0.0247(9) 0.0215(9) 0.0209(9) -0.0025(7) 0.0096(7) -0.0062(7)
C16 0.0169(8) 0.0238(9) 0.0140(8) 0.0012(7) 0.0045(6) 0.0044(7)
C3 0.0268(9) 0.0188(9) 0.0171(8) -0.0068(7) 0.0081(7) -0.0077(7)
C23 0.0242(9) 0.0189(9) 0.0215(9) -0.0042(7) 0.0080(7) 0.0039(7)
C18 0.0199(9) 0.0285(10) 0.0226(9) 0.0015(8) 0.0043(7) 0.0088(7)
C17 0.0165(8) 0.0349(11) 0.0182(8) -0.0022(8) 0.0039(7) 0.0040(7)
C21 0.0240(9) 0.0292(10) 0.0252(9) 0.0038(8) 0.0153(8) 0.0090(8)
C29 0.0278(10) 0.0256(10) 0.0502(13) -0.0010(9) 0.0260(9) -0.0053(8)
C19 0.0239(9) 0.0310(10) 0.0172(8) 0.0083(8) 0.0047(7) 0.0056(8)
C28 0.0296(10) 0.0358(11) 0.0309(10) 0.0125(9) 0.0173(9) 0.0040(9)
C10 0.0337(11) 0.0209(10) 0.0423(12) -0.0034(9) 0.0153(9) 0.0066(8)
C8 0.0402(11) 0.0322(11) 0.0187(9) -0.0037(8) 0.0084(8) -0.0076(9)
C7 0.0242(9) 0.0278(10) 0.0357(11) -0.0073(9) 0.0093(8) -0.0105(8)
C6 0.0478(12) 0.0199(10) 0.0420(12) 0.0026(9) 0.0244(10) -0.0068(9)
C9 0.0385(11) 0.0344(11) 0.0317(10) -0.0143(9) 0.0244(9) -0.0118(9)

loop_
_atom_type_symbol
_atom_type_description
_atom_type_scat_dispersion_real
_atom_type_scat_dispersion_imag
_atom_type_scat_source
C C 0.0033 0.0016 'International Tables Vol C Tables 4.2.6.8 and 6.1.1.4'
H H 0.0000 0.0000 'International Tables Vol C Tables 4.2.6.8 and 6.1.1.4'
N N 0.0061 0.0033 'International Tables Vol C Tables 4.2.6.8 and 6.1.1.4'
P P 0.1023 0.0942 'International Tables Vol C Tables 4.2.6.8 and 6.1.1.4'
Fe Fe 0.3463 0.8444 'International Tables Vol C Tables 4.2.6.8 and 6.1.1.4'

loop_
_exptl_crystal_face_index_h
_exptl_crystal_face_index_k
_exptl_crystal_face_index_l
_exptl_crystal_face_perp_dist
_exptl_oxdiff_crystal_face_indexfrac_h
_exptl_oxdiff_crystal_face_indexfrac_k
_exptl_oxdiff_crystal_face_indexfrac_l
_exptl_oxdiff_crystal_face_x
_exptl_oxdiff_crystal_face_y
_exptl_oxdiff_crystal_face_z
21 -4 -18 0.0345 21.0315 -3.6712 -17.9003 -0.0141 -0.0357 0.9993
12 8 10 0.0132 12.0731 8.3366 10.4816 0.3307 0.9367 0.1149
-13 -8 -10 0.0331 -12.5642 -8.2280 -10.0182 -0.3296 -0.9338 -0.1392
-10 -9 -12 0.0311 -9.8699 -8.7480 -12.4088 -0.3330 -0.9429 -0.0091
18 6 3 0.0110 18.3656 6.3180 3.2365 0.2973 0.8392 0.4553
21 -5 -16 0.0380 21.3254 -5.3443 -15.7281 -0.1308 0.0446 0.9904
-3 -14 14 0.0631 -2.6097 -14.0605 14.0889 -0.9299 0.3287 -0.1648
-21 4 17 0.0263 -21.4141 4.3768 16.6116 0.0677 -0.0223 -0.9975
8 12 -17 0.0213 7.5528 12.3129 -17.3140 0.8669 -0.3068 0.3928

loop_
_geom_angle_atom_site_label_1
_geom_angle_atom_site_label_2
_geom_angle_atom_site_label_3
_geom_angle
P5 Fe01 P3 92.201(18)
P5 Fe01 P4 59.945(16)
P5 Fe01 P2 72.023(17)
P5 Fe01 C15 133.62(4)
P3 Fe01 P4 51.994(15)
P3 Fe01 P2 60.325(16)
P2 Fe01 P4 89.767(16)
C14 Fe01 P5 172.12(4)
C14 Fe01 P3 92.75(4)
C14 Fe01 P4 119.22(4)
C14 Fe01 P2 115.80(4)
C14 Fe01 C13 39.77(6)
C14 Fe01 C15 38.63(6)
C13 Fe01 P5 142.35(4)
C13 Fe01 P3 111.37(4)
C13 Fe01 P4 157.13(4)
C13 Fe01 P2 94.01(4)
C13 Fe01 C15 66.92(6)
C12 Fe01 P5 110.53(4)
C12 Fe01 P3 151.59(4)
C12 Fe01 P4 155.23(4)
C12 Fe01 P2 109.66(4)
C12 Fe01 C14 66.76(6)
C12 Fe01 C13 40.43(6)
C12 Fe01 C15 67.55(6)
C11 Fe01 P5 107.84(4)
C11 Fe01 P3 148.07(4)
C11 Fe01 P4 117.52(5)
C11 Fe01 P2 149.09(4)
C11 Fe01 C14 65.11(6)
C11 Fe01 C13 66.82(6)
C11 Fe01 C12 40.24(6)
C11 Fe01 C15 39.41(6)
C15 Fe01 P3 109.12(4)
C15 Fe01 P4 101.52(4)
C15 Fe01 P2 154.24(4)
P3 Fe02 P5 80.298(15)
P3 Fe02 P4 52.489(16)
P3 Fe02 P2 59.109(16)
P4 Fe02 P5 54.532(15)
P4 Fe02 P2 89.628(16)
P2 Fe02 P5 63.107(15)
P1 Fe02 P5 49.604(15)
P1 Fe02 P3 109.512(18)
P1 Fe02 P4 104.073(18)
P1 Fe02 P2 55.298(16)
C2 Fe02 P5 121.54(5)
C2 Fe02 P3 158.05(5)
C2 Fe02 P4 136.31(5)
C2 Fe02 P2 129.90(5)
C2 Fe02 P1 88.72(5)
C1 Fe02 P5 122.18(5)
C1 Fe02 P3 129.67(5)
C1 Fe02 P4 101.37(5)
C1 Fe02 P2 168.85(5)
C1 Fe02 P1 119.13(5)
C1 Fe02 C2 39.20(7)
C5 Fe02 P5 145.08(5)
C5 Fe02 P3 94.41(5)
C5 Fe02 P4 94.94(5)
C5 Fe02 P2 141.59(5)
C5 Fe02 P1 155.39(5)
C5 Fe02 C2 66.68(7)
C5 Fe02 C1 40.10(6)
C5 Fe02 C3 67.46(7)
C4 Fe02 P5 170.25(5)
C4 Fe02 P3 91.70(5)
C4 Fe02 P4 124.15(5)
C4 Fe02 P2 108.00(5)
C4 Fe02 P1 129.87(5)
C4 Fe02 C2 66.78(6)
C4 Fe02 C1 67.31(6)
C4 Fe02 C5 40.43(7)
C4 Fe02 C3 39.89(7)
C3 Fe02 P5 142.79(5)
C3 Fe02 P3 123.80(5)
C3 Fe02 P4 162.24(5)
C3 Fe02 P2 102.69(5)
C3 Fe02 P1 93.50(5)
C3 Fe02 C2 39.98(6)
C3 Fe02 C1 67.04(7)
Fe01 P5 Fe02 91.051(16)
Fe01 P5 P4 67.170(17)
Fe01 P5 P2 58.047(15)
Fe02 P5 P2 54.785(14)
P4 P5 Fe02 57.913(15)
P4 P5 P2 86.423(19)
P1 P5 Fe01 111.16(2)
P1 P5 Fe02 57.370(17)
P1 P5 P4 115.21(2)
P1 P5 P2 53.793(18)
N1 P5 Fe01 132.39(6)
N1 P5 Fe02 126.72(5)
N1 P5 P4 106.21(5)
N1 P5 P2 165.87(5)
N1 P5 P1 113.58(5)
Fe01 P3 Fe02 94.083(17)
Fe01 P3 P2 60.747(15)
Fe02 P3 P2 62.244(16)
P4 P3 Fe01 67.523(18)
P4 P3 Fe02 65.339(18)
P4 P3 P2 99.63(2)
Fe02 P4 Fe01 88.937(16)
P5 P4 Fe01 52.885(15)
P5 P4 Fe02 67.555(17)
P3 P4 Fe01 60.483(17)
P3 P4 Fe02 62.172(17)
P3 P4 P5 93.18(2)
Fe01 P2 Fe02 90.831(16)
Fe01 P2 P5 49.930(13)
Fe02 P2 P5 62.107(14)
P3 P2 Fe01 58.927(16)
P3 P2 Fe02 58.647(15)
P3 P2 P5 79.595(18)
P1 P2 Fe01 99.40(2)
P1 P2 Fe02 59.695(17)
P1 P2 P5 50.021(17)
P1 P2 P3 113.08(2)
P5 P1 Fe02 73.026(19)
P5 P1 P2 76.19(2)
P2 P1 Fe02 65.007(17)
C29 N1 P5 117.52(12)
C28 N1 P5 119.79(12)
C28 N1 C29 112.81(14)
Fe01 C14 H14 125.1
C13 C14 Fe01 70.40(8)
C13 C14 H14 124.4
C15 C14 Fe01 71.71(9)
C15 C14 H14 124.4
C15 C14 C13 111.19(13)
C14 C13 Fe01 69.83(8)
C14 C13 C12 106.22(13)
C14 C13 C24 118.05(13)
C12 C13 Fe01 69.06(9)
C12 C13 C24 134.77(14)
C24 C13 Fe01 133.83(10)
C13 C12 Fe01 70.51(9)
C13 C12 C20 133.07(14)
C11 C12 Fe01 68.90(9)
C11 C12 C13 105.86(13)
C11 C12 C20 120.52(13)
C20 C12 Fe01 131.08(10)
Fe01 C11 H11 123.5
C12 C11 Fe01 70.86(8)
C12 C11 H11 124.4
C15 C11 Fe01 72.76(9)
C15 C11 C12 111.11(13)
C15 C11 H11 124.4
C14 C15 Fe01 69.66(8)
C14 C15 C11 105.61(13)
C14 C15 C16 127.23(14)
C11 C15 Fe01 67.83(8)
C11 C15 C16 126.71(14)
C16 C15 Fe01 132.66(11)
C13 C24 C27 110.78(13)
C13 C24 C25 106.74(13)
C27 C24 C25 106.87(13)
C26 C24 C13 116.98(13)
C26 C24 C27 106.81(13)
C26 C24 C25 108.22(13)
C1 C2 Fe02 69.86(9)
C1 C2 C3 108.38(15)
C1 C2 C7 125.60(16)
C3 C2 Fe02 68.90(9)
C3 C2 C7 125.80(16)
C7 C2 Fe02 131.21(12)
C24 C27 H27A 109.5
C24 C27 H27B 109.5
C24 C27 H27C 109.5
H27A C27 H27B 109.5
H27A C27 H27C 109.5
H27B C27 H27C 109.5
C24 C26 H26A 109.5
C24 C26 H26B 109.5
C24 C26 H26C 109.5
H26A C26 H26B 109.5
H26A C26 H26C 109.5
H26B C26 H26C 109.5
C2 C1 Fe02 70.93(9)
C2 C1 C5 108.20(15)
C2 C1 C6 126.40(16)
C5 C1 Fe02 69.35(9)
C5 C1 C6 125.24(17)
C6 C1 Fe02 128.89(12)
C1 C5 Fe02 70.55(9)
C1 C5 C4 107.33(15)
C1 C5 C10 126.34(16)
C4 C5 Fe02 69.34(9)
C4 C5 C10 126.25(16)
C10 C5 Fe02 127.93(12)
H22A C22 H22B 109.5
H22A C22 H22C 109.5
H22B C22 H22C 109.5
C20 C22 H22A 109.5
C20 C22 H22B 109.5
C20 C22 H22C 109.5
C5 C4 Fe02 70.23(9)
C5 C4 C9 125.60(17)
C3 C4 Fe02 70.52(9)
C3 C4 C5 108.38(14)
C3 C4 C9 125.95(16)
C9 C4 Fe02 127.49(12)
C12 C20 C21 110.34(13)
C22 C20 C12 114.20(13)
C22 C20 C23 111.09(13)
C22 C20 C21 105.82(13)
C23 C20 C12 108.67(13)
C23 C20 C21 106.44(13)
C24 C25 H25A 109.5
C24 C25 H25B 109.5
C24 C25 H25C 109.5
H25A C25 H25B 109.5
H25A C25 H25C 109.5
H25B C25 H25C 109.5
C15 C16 C18 111.03(13)
C15 C16 C17 106.91(13)
C15 C16 C19 111.61(13)
C18 C16 C17 109.30(13)
C19 C16 C18 109.08(14)
C19 C16 C17 108.84(14)
C2 C3 Fe02 71.13(9)
C2 C3 C8 126.48(16)
C4 C3 Fe02 69.60(9)
C4 C3 C2 107.70(15)
C4 C3 C8 125.78(16)
C8 C3 Fe02 126.45(12)
C20 C23 H23A 109.5
C20 C23 H23B 109.5
C20 C23 H23C 109.5
H23A C23 H23B 109.5
H23A C23 H23C 109.5
H23B C23 H23C 109.5
C16 C18 H18A 109.5
C16 C18 H18B 109.5
C16 C18 H18C 109.5
H18A C18 H18B 109.5
H18A C18 H18C 109.5
H18B C18 H18C 109.5
C16 C17 H17A 109.5
C16 C17 H17B 109.5
C16 C17 H17C 109.5
H17A C17 H17B 109.5
H17A C17 H17C 109.5
H17B C17 H17C 109.5
C20 C21 H21A 109.5
C20 C21 H21B 109.5
C20 C21 H21C 109.5
H21A C21 H21B 109.5
H21A C21 H21C 109.5
H21B C21 H21C 109.5
N1 C29 H29A 109.5
N1 C29 H29B 109.5
N1 C29 H29C 109.5
H29A C29 H29B 109.5
H29A C29 H29C 109.5
H29B C29 H29C 109.5
C16 C19 H19A 109.5
C16 C19 H19B 109.5
C16 C19 H19C 109.5
H19A C19 H19B 109.5
H19A C19 H19C 109.5
H19B C19 H19C 109.5
N1 C28 H28A 109.5
N1 C28 H28B 109.5
N1 C28 H28C 109.5
H28A C28 H28B 109.5
H28A C28 H28C 109.5
H28B C28 H28C 109.5
C5 C10 H10A 109.5
C5 C10 H10B 109.5
C5 C10 H10C 109.5
H10A C10 H10B 109.5
H10A C10 H10C 109.5
H10B C10 H10C 109.5
C3 C8 H8A 109.5
C3 C8 H8B 109.5
C3 C8 H8C 109.5
H8A C8 H8B 109.5
H8A C8 H8C 109.5
H8B C8 H8C 109.5
C2 C7 H7A 109.5
C2 C7 H7B 109.5
C2 C7 H7C 109.5
H7A C7 H7B 109.5
H7A C7 H7C 109.5
H7B C7 H7C 109.5
C1 C6 H6A 109.5
C1 C6 H6B 109.5
C1 C6 H6C 109.5
H6A C6 H6B 109.5
H6A C6 H6C 109.5
H6B C6 H6C 109.5
C4 C9 H9A 109.5
C4 C9 H9B 109.5
C4 C9 H9C 109.5
H9A C9 H9B 109.5
H9A C9 H9C 109.5
H9B C9 H9C 109.5

loop_
_geom_bond_atom_site_label_1
_geom_bond_atom_site_label_2
_geom_bond_distance
Fe01 P5 2.1362(5)
Fe01 P3 2.3252(5)
Fe01 P4 2.4690(5)
Fe01 P2 2.3685(5)
Fe01 C14 2.1171(15)
Fe01 C13 2.1246(15)
Fe01 C12 2.1049(15)
Fe01 C11 2.0787(15)
Fe01 C15 2.1438(15)
Fe02 P5 2.6313(5)
Fe02 P3 2.3472(5)
Fe02 P4 2.4120(5)
Fe02 P2 2.4323(5)
Fe02 P1 2.3169(5)
Fe02 C2 2.1179(16)
Fe02 C1 2.1039(16)
Fe02 C5 2.0878(16)
Fe02 C4 2.0760(16)
Fe02 C3 2.0881(16)
P5 P4 2.3187(6)
P5 P2 2.6552(6)
P5 P1 2.0952(6)
P5 N1 1.6804(14)
P3 P4 2.1054(6)
P3 P2 2.3587(6)
P2 P1 2.2063(6)
N1 C29 1.469(2)
N1 C28 1.460(2)
C14 H14 0.9300
C14 C13 1.443(2)
C14 C15 1.410(2)
C13 C12 1.462(2)
C13 C24 1.540(2)
C12 C11 1.439(2)
C12 C20 1.541(2)
C11 H11 0.9300
C11 C15 1.425(2)
C15 C16 1.516(2)
C24 C27 1.544(2)
C24 C26 1.534(2)
C24 C25 1.548(2)
C2 C1 1.416(2)
C2 C3 1.438(2)
C2 C7 1.502(2)
C27 H27A 0.9600
C27 H27B 0.9600
C27 H27C 0.9600
C26 H26A 0.9600
C26 H26B 0.9600
C26 H26C 0.9600
C1 C5 1.437(2)
C1 C6 1.501(2)
C5 C4 1.439(2)
C5 C10 1.490(2)
C22 H22A 0.9600
C22 H22B 0.9600
C22 H22C 0.9600
C22 C20 1.535(2)
C4 C3 1.420(2)
C4 C9 1.504(2)
C20 C23 1.538(2)
C20 C21 1.545(2)
C25 H25A 0.9600
C25 H25B 0.9600
C25 H25C 0.9600
C16 C18 1.536(2)
C16 C17 1.545(2)
C16 C19 1.535(2)
C3 C8 1.502(2)
C23 H23A 0.9600
C23 H23B 0.9600
C23 H23C 0.9600
C18 H18A 0.9600
C18 H18B 0.9600
C18 H18C 0.9600
C17 H17A 0.9600
C17 H17B 0.9600
C17 H17C 0.9600
C21 H21A 0.9600
C21 H21B 0.9600
C21 H21C 0.9600
C29 H29A 0.9600
C29 H29B 0.9600
C29 H29C 0.9600
C19 H19A 0.9600
C19 H19B 0.9600
C19 H19C 0.9600
C28 H28A 0.9600
C28 H28B 0.9600
C28 H28C 0.9600
C10 H10A 0.9600
C10 H10B 0.9600
C10 H10C 0.9600
C8 H8A 0.9600
C8 H8B 0.9600
C8 H8C 0.9600
C7 H7A 0.9600
C7 H7B 0.9600
C7 H7C 0.9600
C6 H6A 0.9600
C6 H6B 0.9600
C6 H6C 0.9600
C9 H9A 0.9600
C9 H9B 0.9600
C9 H9C 0.9600
